data_4349007
loop_
_publ_author_name
'Wang, Wen-Min'
'Wang, Shi-Yu'
'Zhang, Hong-Xia'
'Shen, Hai-Yun'
'Zou, Ji-Yong'
'Gao, Hong-Ling'
'Cui, Jian-Zhong'
'Zhao, Bin'

_publ_section_title
;
 Modulating single-molecule magnet behaviour of phenoxo-O bridged
 lanthanide(iii) dinuclear complexes by using different \b-diketonate
 coligands
;
_journal_issue 1
_journal_name_full 'Inorganic Chemistry Frontiers'
_journal_page_first 133
_journal_paper_doi 10.1039/C5QI00192G
_journal_volume 3
_journal_year 2016
_chemical_formula_sum 'C48 H35.5 Br Dy N3 O5.25'
_chemical_formula_weight 980.70
_space_group_IT_number 2
_space_group_name_Hall '-P 1'
_space_group_name_H-M_alt 'P -1'
_symmetry_cell_setting triclinic
_symmetry_space_group_name_H-M 'P -1'
_atom_sites_solution_hydrogens geom
_atom_sites_solution_primary direct
_atom_sites_solution_secondary difmap
_audit_creation_method SHELXL-97
_audit_update_record
;
2015-09-18 deposited with the CCDC.
2015-11-10 downloaded from the CCDC.
;
_cell_angle_alpha 82.67(3)
_cell_angle_beta 70.83(3)
_cell_angle_gamma 62.46(3)
_cell_formula_units_Z 4
_cell_length_a 16.748(3)
_cell_length_b 16.799(3)
_cell_length_c 17.363(4)
_cell_measurement_reflns_used 11803
_cell_measurement_temperature 113(2)
_cell_measurement_theta_max 27.9183
_cell_measurement_theta_min 1.4405
_cell_volume 4090(2)
_computing_cell_refinement crystalclear
_computing_data_collection crystalclear
_computing_data_reduction crystalclear
_computing_molecular_graphics 'Bruker SHELXTL'
_computing_publication_material 'Bruker SHELXTL'
_computing_structure_refinement 'SHELXL-97 (Sheldrick, 1997)'
_computing_structure_solution 'SHELXS-97 (Sheldrick, 1990)'
_diffrn_ambient_temperature 113(2)
_diffrn_measured_fraction_theta_full 0.986
_diffrn_measured_fraction_theta_max 0.986
_diffrn_measurement_device_type 'rigaku saturn'
_diffrn_measurement_method '\w scans'
_diffrn_radiation_monochromator confocal
_diffrn_radiation_source 'rotating anode'
_diffrn_radiation_type MoK\a
_diffrn_radiation_wavelength 0.71073
_diffrn_reflns_av_R_equivalents 0.0453
_diffrn_reflns_av_sigmaI/netI 0.0658
_diffrn_reflns_limit_h_max 19
_diffrn_reflns_limit_h_min -19
_diffrn_reflns_limit_k_max 19
_diffrn_reflns_limit_k_min -19
_diffrn_reflns_limit_l_max 20
_diffrn_reflns_limit_l_min -20
_diffrn_reflns_number 33645
_diffrn_reflns_theta_full 25.02
_diffrn_reflns_theta_max 25.02
_diffrn_reflns_theta_min 1.37
_diffrn_standards_decay_% 0
_diffrn_standards_interval_count 0
_diffrn_standards_interval_time 0
_diffrn_standards_number 0
_exptl_absorpt_coefficient_mu 2.856
_exptl_absorpt_correction_T_max 0.7256
_exptl_absorpt_correction_T_min 0.5989
_exptl_absorpt_correction_type multi-scan
_exptl_absorpt_process_details crystalclear
_exptl_crystal_colour red
_exptl_crystal_density_diffrn 1.593
_exptl_crystal_density_method 'not measured'
_exptl_crystal_description block
_exptl_crystal_F_000 1950
_exptl_crystal_size_max 0.20
_exptl_crystal_size_mid 0.18
_exptl_crystal_size_min 0.12
_refine_diff_density_max 1.335
_refine_diff_density_min -1.445
_refine_diff_density_rms 0.149
_refine_ls_extinction_method none
_refine_ls_goodness_of_fit_ref 1.071
_refine_ls_hydrogen_treatment constr
_refine_ls_matrix_type full
_refine_ls_number_parameters 1096
_refine_ls_number_reflns 14239
_refine_ls_number_restraints 346
_refine_ls_restrained_S_all 1.074
_refine_ls_R_factor_all 0.0553
_refine_ls_R_factor_gt 0.0409
_refine_ls_shift/su_max 0.002
_refine_ls_shift/su_mean 0.000
_refine_ls_structure_factor_coef Fsqd
_refine_ls_weighting_details 'calc w=1/[\s^2^(Fo^2^)+(0.0479P)^2^+1.4882P] where P=(Fo^2^+2Fc^2^)/3'
_refine_ls_weighting_scheme calc
_refine_ls_wR_factor_gt 0.0954
_refine_ls_wR_factor_ref 0.1024
_reflns_number_gt 11650
_reflns_number_total 14239
_reflns_threshold_expression >2sigma(I)
_cod_data_source_file c5qi00192g2.cif
_cod_data_source_block shelxl
_cod_depositor_comments
;
The following automatic conversions were performed:

data item '_exptl_absorpt_correction_type' value 'MULTI-SCAN' was
changed to 'multi-scan' in accordance with the
/home/saulius/struct/COD-crude-data/automatic-downloads/DataCite-retrospective/RSC/depositions/lib/dictionaries/cif_core.dic
dictionary named 'cif_core.dic' version 2.4.2 last updated on
2011-04-26.

data item '_refine_ls_hydrogen_treatment' value 'CONSTR' was changed
to 'constr' in accordance with the
/home/saulius/struct/COD-crude-data/automatic-downloads/DataCite-retrospective/RSC/depositions/lib/dictionaries/cif_core.dic
dictionary named 'cif_core.dic' version 2.4.2 last updated on
2011-04-26.

data item '_symmetry_cell_setting' value 'Triclinic' was changed to
'triclinic' in accordance with the
/home/saulius/struct/COD-crude-data/automatic-downloads/DataCite-retrospective/RSC/depositions/lib/dictionaries/cif_core.dic
dictionary named 'cif_core.dic' version 2.4.2 last updated on
2011-04-26.

Automatic conversion script
Id: cif_fix_values 6909 2019-04-08 15:41:33Z antanas 
;
_cod_original_cell_volume 4089.8(14)
_cod_original_sg_symbol_H-M P-1
_cod_original_formula_sum 'C48 H35.50 Br Dy N3 O5.25'
_cod_database_code 4349007

loop_
_symmetry_equiv_pos_as_xyz
'x, y, z'
'-x, -y, -z'

loop_
_atom_site_label
_atom_site_type_symbol
_atom_site_fract_x
_atom_site_fract_y
_atom_site_fract_z
_atom_site_U_iso_or_equiv
_atom_site_adp_type
_atom_site_occupancy
_atom_site_symmetry_multiplicity
_atom_site_calc_flag
_atom_site_refinement_flags
_atom_site_disorder_assembly
_atom_site_disorder_group
Dy1 Dy 0.426016(14) 0.446601(15) 0.482712(13) 0.01896(7) Uani 1 1 d . . .
Dy2 Dy 0.955894(15) 0.949755(15) 0.101960(14) 0.02123(8) Uani 1 1 d . . .
Br2 Br 0.95572(5) 0.55981(4) 0.41056(4) 0.04568(17) Uani 1 1 d . . .
O1 O 0.4340(2) 0.5835(2) 0.48982(19) 0.0199(7) Uani 1 1 d . . .
O2 O 0.5015(2) 0.4599(2) 0.34742(19) 0.0255(8) Uani 1 1 d . . .
O3 O 0.4996(2) 0.3068(2) 0.41825(19) 0.0229(7) Uani 1 1 d . . .
O4 O 0.4177(2) 0.3531(2) 0.5903(2) 0.0278(8) Uani 1 1 d . . .
O5 O 0.2838(2) 0.5219(2) 0.58633(19) 0.0255(8) Uani 1 1 d . . .
O6 O 0.9556(2) 1.0852(2) 0.03351(19) 0.0240(8) Uani 1 1 d . . .
O7 O 0.8112(2) 1.0294(2) 0.0759(2) 0.0257(8) Uani 1 1 d . . .
O8 O 0.9019(2) 0.8498(2) 0.0880(2) 0.0259(8) Uani 1 1 d . . .
O9 O 1.0625(2) 0.8096(2) 0.1341(2) 0.0279(8) Uani 1 1 d . . .
O10 O 1.0645(2) 0.9690(2) 0.1398(2) 0.0305(8) Uani 1 1 d . . .
N1 N 0.3090(3) 0.5755(3) 0.4286(2) 0.0222(9) Uani 1 1 d . A .
N2 N 0.3033(3) 0.4166(2) 0.4368(2) 0.0244(9) Uani 1 1 d D . .
N3 N 0.8715(3) 1.0842(3) 0.1946(2) 0.0245(9) Uani 1 1 d . . .
N4 N 0.8824(3) 0.9239(3) 0.2585(3) 0.0260(10) Uani 1 1 d . . .
C1 C 0.3048(3) 0.6569(3) 0.4345(3) 0.0200(11) Uani 1 1 d . . .
C2 C 0.3715(3) 0.6606(3) 0.4681(3) 0.0193(10) Uani 1 1 d . . .
C3 C 0.3647(3) 0.7438(3) 0.4775(3) 0.0246(11) Uani 1 1 d . . .
H3 H 0.4064 0.7485 0.5007 0.029 Uiso 1 1 calc R . .
C4 C 0.2973(4) 0.8219(3) 0.4533(3) 0.0293(12) Uani 1 1 d . . .
H4 H 0.2964 0.8778 0.4593 0.035 Uiso 1 1 calc R . .
C5 C 0.2330(4) 0.8212(3) 0.4216(3) 0.0325(13) Uani 1 1 d . . .
H5 H 0.1879 0.8753 0.4063 0.039 Uiso 1 1 calc R . .
C6 C 0.2352(3) 0.7370(3) 0.4119(3) 0.0250(11) Uani 1 1 d . . .
C7 C 0.1729(4) 0.7277(4) 0.3797(3) 0.0318(13) Uani 1 1 d . . .
H7 H 0.1268 0.7790 0.3622 0.038 Uiso 1 1 calc R . .
C8 C 0.1788(4) 0.6446(4) 0.3736(3) 0.0329(13) Uani 1 1 d . A .
H8 H 0.1375 0.6376 0.3515 0.040 Uiso 1 1 calc R . .
C9 C 0.2470(3) 0.5700(3) 0.4006(3) 0.0252(11) Uani 1 1 d . . .
C10 C 0.2491(4) 0.4826(4) 0.4038(3) 0.0298(12) Uani 1 1 d . A .
H10 H 0.2092 0.4742 0.3808 0.036 Uiso 1 1 calc R . .
Br1 Br 0.25805(16) 0.07489(11) 0.45346(6) 0.0394(4) Uani 0.846(8) 1 d PDU A 1
C11 C 0.2971(5) 0.3347(3) 0.4365(4) 0.0267(16) Uani 0.846(8) 1 d PGDU A 1
C12 C 0.2845(4) 0.3067(3) 0.3713(3) 0.0358(17) Uani 0.846(8) 1 d PGU A 1
C13 C 0.2744(4) 0.2284(3) 0.3761(3) 0.0387(16) Uani 0.846(8) 1 d PGU A 1
C14 C 0.2769(4) 0.1781(2) 0.4462(3) 0.0268(15) Uani 0.846(8) 1 d PGDU A 1
C15 C 0.2895(5) 0.2062(4) 0.5114(3) 0.0317(16) Uani 0.846(8) 1 d PGU A 1
C16 C 0.2996(6) 0.2845(4) 0.5065(4) 0.0296(15) Uani 0.846(8) 1 d PGU A 1
Br1' Br 0.3084(15) 0.0479(8) 0.4469(6) 0.066(3) Uani 0.154(8) 1 d PDU A 2
C11' C 0.313(3) 0.3266(14) 0.441(3) 0.030(4) Uani 0.154(8) 1 d PGDU A 2
C12' C 0.319(2) 0.2887(17) 0.371(2) 0.030(4) Uani 0.154(8) 1 d PGU A 2
C13' C 0.319(2) 0.2058(17) 0.3740(17) 0.027(3) Uani 0.154(8) 1 d PGU A 2
C14' C 0.312(2) 0.1608(11) 0.447(2) 0.031(4) Uani 0.154(8) 1 d PGDU A 2
C15' C 0.305(3) 0.1986(19) 0.5168(18) 0.032(4) Uani 0.154(8) 1 d PGU A 2
C16' C 0.306(4) 0.281(2) 0.514(2) 0.033(4) Uani 0.154(8) 1 d PGU A 2
C17 C 0.5795(4) 0.5361(4) 0.2129(3) 0.0381(14) Uani 1 1 d . . .
H17 H 0.5608 0.5617 0.2654 0.046 Uiso 1 1 calc R . .
C18 C 0.6137(5) 0.5768(4) 0.1434(4) 0.0539(18) Uani 1 1 d . . .
H18 H 0.6189 0.6296 0.1488 0.065 Uiso 1 1 calc R . .
C19 C 0.6400(4) 0.5406(4) 0.0667(3) 0.0393(14) Uani 1 1 d . . .
H19 H 0.6633 0.5685 0.0196 0.047 Uiso 1 1 calc R . .
C20 C 0.6324(5) 0.4646(4) 0.0586(4) 0.0478(17) Uani 1 1 d . . .
H20 H 0.6496 0.4401 0.0059 0.057 Uiso 1 1 calc R . .
C21 C 0.5992(4) 0.4230(4) 0.1284(3) 0.0458(16) Uani 1 1 d . . .
H21 H 0.5947 0.3699 0.1227 0.055 Uiso 1 1 calc R . .
C22 C 0.5729(3) 0.4585(3) 0.2055(3) 0.0275(12) Uani 1 1 d . . .
C23 C 0.5405(3) 0.4133(3) 0.2814(3) 0.0208(11) Uani 1 1 d . . .
C24 C 0.5589(4) 0.3238(3) 0.2773(3) 0.0297(12) Uani 1 1 d . . .
H24 H 0.5852 0.2952 0.2250 0.036 Uiso 1 1 calc R . .
C25 C 0.5409(3) 0.2739(3) 0.3456(3) 0.0229(11) Uani 1 1 d . . .
C26 C 0.5729(3) 0.1751(3) 0.3369(3) 0.0242(11) Uani 1 1 d . . .
C27 C 0.6262(4) 0.1258(4) 0.2640(3) 0.0383(14) Uani 1 1 d . . .
H27 H 0.6438 0.1551 0.2156 0.046 Uiso 1 1 calc R . .
C28 C 0.6537(4) 0.0352(4) 0.2609(4) 0.0437(15) Uani 1 1 d . . .
H28 H 0.6898 0.0029 0.2103 0.052 Uiso 1 1 calc R . .
C29 C 0.6301(4) -0.0089(4) 0.3290(4) 0.0423(15) Uani 1 1 d . . .
H29 H 0.6489 -0.0714 0.3258 0.051 Uiso 1 1 calc R . .
C30 C 0.5789(4) 0.0373(4) 0.4023(4) 0.0400(14) Uani 1 1 d . . .
H30 H 0.5630 0.0066 0.4503 0.048 Uiso 1 1 calc R . .
C31 C 0.5502(3) 0.1286(3) 0.4064(3) 0.0289(12) Uani 1 1 d . . .
H31 H 0.5145 0.1601 0.4574 0.035 Uiso 1 1 calc R . .
C32 C 0.4682(4) 0.1861(4) 0.6563(4) 0.0511(17) Uani 1 1 d . . .
H32 H 0.4976 0.1915 0.6002 0.061 Uiso 1 1 calc R . .
C33 C 0.5010(5) 0.1020(4) 0.6921(4) 0.0547(18) Uani 1 1 d . . .
H33 H 0.5498 0.0495 0.6610 0.066 Uiso 1 1 calc R . .
C34 C 0.4577(5) 0.0990(5) 0.7772(5) 0.077(3) Uani 1 1 d . . .
H34 H 0.4858 0.0471 0.8064 0.092 Uiso 1 1 calc R . .
C35 C 0.3791(4) 0.1674(4) 0.8155(4) 0.0433(16) Uani 1 1 d . . .
H35 H 0.3452 0.1610 0.8699 0.052 Uiso 1 1 calc R . .
C36 C 0.3449(4) 0.2482(4) 0.7786(4) 0.0429(16) Uani 1 1 d . . .
H36 H 0.2861 0.2951 0.8075 0.051 Uiso 1 1 calc R . .
C37 C 0.3910(3) 0.2643(4) 0.7029(3) 0.0324(13) Uani 1 1 d . . .
C38 C 0.3593(3) 0.3500(3) 0.6591(3) 0.0230(11) Uani 1 1 d . . .
C39 C 0.2681(3) 0.4205(3) 0.6901(3) 0.0224(11) Uani 1 1 d . . .
H39 H 0.2278 0.4134 0.7408 0.027 Uiso 1 1 calc R . .
C40 C 0.2339(3) 0.5013(3) 0.6489(3) 0.0223(11) Uani 1 1 d . . .
C41 C 0.1301(4) 0.5633(3) 0.6769(3) 0.0285(12) Uani 1 1 d . . .
C42 C 0.0723(4) 0.5632(4) 0.7557(3) 0.0395(15) Uani 1 1 d . . .
H42 H 0.0996 0.5279 0.7960 0.047 Uiso 1 1 calc R . .
C43 C -0.0255(4) 0.6146(4) 0.7755(4) 0.0529(18) Uani 1 1 d . . .
H43 H -0.0647 0.6144 0.8293 0.063 Uiso 1 1 calc R . .
C44 C -0.0653(4) 0.6658(4) 0.7174(4) 0.0560(19) Uani 1 1 d . . .
H44 H -0.1321 0.6991 0.7307 0.067 Uiso 1 1 calc R . .
C45 C -0.0085(4) 0.6690(4) 0.6399(4) 0.0435(15) Uani 1 1 d . . .
H45 H -0.0359 0.7052 0.6000 0.052 Uiso 1 1 calc R . .
C46 C 0.0892(4) 0.6185(3) 0.6206(3) 0.0338(13) Uani 1 1 d . . .
H46 H 0.1284 0.6221 0.5679 0.041 Uiso 1 1 calc R . .
C47 C 0.8675(3) 1.1631(3) 0.1625(3) 0.0221(11) Uani 1 1 d . . .
C48 C 0.9101(3) 1.1633(3) 0.0763(3) 0.0246(11) Uani 1 1 d . . .
C49 C 0.9027(3) 1.2441(3) 0.0423(3) 0.0296(12) Uani 1 1 d . . .
H49 H 0.9280 1.2471 -0.0150 0.035 Uiso 1 1 calc R . .
C50 C 0.8582(4) 1.3222(3) 0.0917(3) 0.0341(13) Uani 1 1 d . . .
H50 H 0.8541 1.3770 0.0663 0.041 Uiso 1 1 calc R . .
C51 C 0.8205(4) 1.3231(3) 0.1747(3) 0.0348(13) Uani 1 1 d . . .
H51 H 0.7926 1.3767 0.2065 0.042 Uiso 1 1 calc R . .
C52 C 0.8243(3) 1.2424(3) 0.2115(3) 0.0291(12) Uani 1 1 d . . .
C53 C 0.7871(4) 1.2358(3) 0.2967(3) 0.0338(13) Uani 1 1 d . . .
H53 H 0.7578 1.2871 0.3317 0.041 Uiso 1 1 calc R . .
C54 C 0.7935(4) 1.1555(3) 0.3279(3) 0.0348(13) Uani 1 1 d . . .
H54 H 0.7693 1.1502 0.3850 0.042 Uiso 1 1 calc R . .
C55 C 0.8360(4) 1.0805(3) 0.2752(3) 0.0305(12) Uani 1 1 d . . .
C56 C 0.8457(4) 0.9920(4) 0.3057(3) 0.0328(13) Uani 1 1 d . . .
H56 H 0.8236 0.9853 0.3628 0.039 Uiso 1 1 calc R . .
C57 C 0.8958(3) 0.8404(3) 0.2962(3) 0.0284(12) Uani 1 1 d . . .
C58 C 0.9316(4) 0.8153(3) 0.3627(3) 0.0296(12) Uani 1 1 d . . .
H58 H 0.9456 0.8551 0.3840 0.035 Uiso 1 1 calc R . .
C59 C 0.9463(4) 0.7334(4) 0.3972(3) 0.0333(13) Uani 1 1 d . . .
H59 H 0.9700 0.7166 0.4426 0.040 Uiso 1 1 calc R . .
C60 C 0.9266(4) 0.6756(3) 0.3658(3) 0.0327(13) Uani 1 1 d . . .
C61 C 0.8908(4) 0.6993(4) 0.3012(3) 0.0354(13) Uani 1 1 d . . .
H61 H 0.8777 0.6587 0.2800 0.042 Uiso 1 1 calc R . .
C62 C 0.8740(4) 0.7818(3) 0.2672(3) 0.0305(12) Uani 1 1 d . . .
H62 H 0.8472 0.7989 0.2237 0.037 Uiso 1 1 calc R . .
C63 C 0.6862(4) 1.1754(4) 0.0200(4) 0.0417(15) Uani 1 1 d . . .
H63 H 0.7266 1.1811 0.0443 0.050 Uiso 1 1 calc R . .
C64 C 0.6204(5) 1.2523(4) -0.0073(4) 0.0569(19) Uani 1 1 d . . .
H64 H 0.6173 1.3095 -0.0030 0.068 Uiso 1 1 calc R . .
C65 C 0.5612(5) 1.2434(5) -0.0402(4) 0.073(2) Uani 1 1 d . . .
H65 H 0.5156 1.2953 -0.0576 0.087 Uiso 1 1 calc R . .
C66 C 0.5660(5) 1.1618(5) -0.0487(6) 0.086(3) Uani 1 1 d . . .
H66 H 0.5248 1.1568 -0.0725 0.103 Uiso 1 1 calc R . .
C67 C 0.6316(4) 1.0856(4) -0.0222(5) 0.064(2) Uani 1 1 d . . .
H67 H 0.6346 1.0287 -0.0278 0.077 Uiso 1 1 calc R . .
C68 C 0.6926(4) 1.0916(4) 0.0121(3) 0.0335(13) Uani 1 1 d . . .
C69 C 0.7661(3) 1.0119(3) 0.0404(3) 0.0261(12) Uani 1 1 d . . .
C70 C 0.7805(3) 0.9249(3) 0.0267(3) 0.0268(12) Uani 1 1 d . . .
H70 H 0.7436 0.9182 -0.0011 0.032 Uiso 1 1 calc R . .
C71 C 0.8467(4) 0.8480(3) 0.0523(3) 0.0252(11) Uani 1 1 d . . .
C72 C 0.8547(3) 0.7578(3) 0.0424(3) 0.0262(12) Uani 1 1 d . . .
C73 C 0.8024(4) 0.7423(4) 0.0028(3) 0.0323(13) Uani 1 1 d . . .
H73 H 0.7618 0.7906 -0.0222 0.039 Uiso 1 1 calc R . .
C74 C 0.8089(4) 0.6568(4) -0.0006(3) 0.0392(15) Uani 1 1 d . . .
H74 H 0.7723 0.6476 -0.0270 0.047 Uiso 1 1 calc R . .
C75 C 0.8682(4) 0.5862(4) 0.0342(4) 0.0404(15) Uani 1 1 d . . .
H75 H 0.8715 0.5284 0.0326 0.049 Uiso 1 1 calc R . .
C76 C 0.9231(4) 0.5985(4) 0.0716(3) 0.0362(14) Uani 1 1 d . . .
H76 H 0.9651 0.5492 0.0947 0.043 Uiso 1 1 calc R . .
C77 C 0.9161(4) 0.6836(3) 0.0751(3) 0.0300(12) Uani 1 1 d . . .
H77 H 0.9542 0.6918 0.1006 0.036 Uiso 1 1 calc R . .
C78 C 1.1358(4) 0.6286(4) 0.1709(4) 0.0419(15) Uani 1 1 d . . .
H78 H 1.0726 0.6579 0.1688 0.050 Uiso 1 1 calc R . .
C79 C 1.1791(5) 0.5365(4) 0.1771(4) 0.0562(18) Uani 1 1 d . . .
H79 H 1.1453 0.5031 0.1801 0.067 Uiso 1 1 calc R . .
C80 C 1.2707(5) 0.4932(4) 0.1789(4) 0.0576(19) Uani 1 1 d . . .
H80 H 1.3005 0.4297 0.1829 0.069 Uiso 1 1 calc R . .
C81 C 1.3191(4) 0.5407(5) 0.1751(4) 0.0544(19) Uani 1 1 d . . .
H81 H 1.3826 0.5100 0.1762 0.065 Uiso 1 1 calc R . .
C82 C 1.2770(4) 0.6333(4) 0.1695(4) 0.0428(15) Uani 1 1 d . . .
H82 H 1.3114 0.6659 0.1669 0.051 Uiso 1 1 calc R . .
C83 C 1.1829(4) 0.6789(4) 0.1677(3) 0.0319(13) Uani 1 1 d . . .
C84 C 1.1336(3) 0.7786(3) 0.1607(3) 0.0274(12) Uani 1 1 d . . .
C85 C 1.1647(4) 0.8330(4) 0.1845(3) 0.0316(13) Uani 1 1 d . . .
H85 H 1.2127 0.8057 0.2104 0.038 Uiso 1 1 calc R . .
C86 C 1.1292(4) 0.9249(4) 0.1722(3) 0.0291(12) Uani 1 1 d . . .
C87 C 1.1686(4) 0.9794(4) 0.1957(3) 0.0369(14) Uani 1 1 d . . .
C88 C 1.1372(5) 1.0675(4) 0.1747(3) 0.0472(17) Uani 1 1 d . . .
H88 H 1.0892 1.0937 0.1488 0.057 Uiso 1 1 calc R . .
C89 C 1.1760(6) 1.1188(5) 0.1912(4) 0.072(2) Uani 1 1 d . . .
H89 H 1.1544 1.1800 0.1766 0.086 Uiso 1 1 calc R . .
C90 C 1.2456(7) 1.0803(7) 0.2288(5) 0.094(3) Uani 1 1 d . . .
H90 H 1.2734 1.1146 0.2384 0.113 Uiso 1 1 calc R . .
C91 C 1.2746(7) 0.9939(6) 0.2521(5) 0.086(3) Uani 1 1 d . . .
H91 H 1.3206 0.9689 0.2801 0.103 Uiso 1 1 calc R . .
C92 C 1.2380(5) 0.9423(5) 0.2356(4) 0.063(2) Uani 1 1 d . . .
H92 H 1.2597 0.8814 0.2512 0.076 Uiso 1 1 calc R . .
N5 N 0.9841(4) -0.0272(4) 0.4094(4) 0.0606(16) Uani 1 1 d DU . .
C93 C 0.9896(5) 0.0375(4) 0.4052(4) 0.0467(16) Uani 1 1 d DU . .
C94 C 0.9985(5) 0.1230(4) 0.3992(4) 0.0567(18) Uani 1 1 d DU . .
H94A H 1.0006 0.1368 0.4515 0.085 Uiso 1 1 calc R . .
H94B H 0.9440 0.1720 0.3860 0.085 Uiso 1 1 calc R . .
H94C H 1.0568 0.1160 0.3563 0.085 Uiso 1 1 calc R . .
N6 N 0.6937(4) 0.7385(4) 0.8531(4) 0.0720(18) Uani 1 1 d DU . .
C95 C 0.6312(4) 0.7617(4) 0.8432(4) 0.0426(15) Uani 1 1 d DU . .
C96 C 0.5395(5) 0.8038(6) 0.8220(6) 0.101(3) Uani 1 1 d DU . .
H96A H 0.5461 0.8387 0.7726 0.152 Uiso 1 1 calc R . .
H96B H 0.4882 0.8434 0.8672 0.152 Uiso 1 1 calc R . .
H96C H 0.5250 0.7564 0.8123 0.152 Uiso 1 1 calc R . .
O11 O 0.4332(8) 0.0809(7) 0.0690(8) 0.097(4) Uani 0.50 1 d PU . .

loop_
_atom_site_aniso_label
_atom_site_aniso_U_11
_atom_site_aniso_U_22
_atom_site_aniso_U_33
_atom_site_aniso_U_23
_atom_site_aniso_U_13
_atom_site_aniso_U_12
Dy1 0.01594(12) 0.02431(14) 0.01563(12) 0.00100(10) -0.00092(9) -0.01093(10)
Dy2 0.02284(13) 0.02146(14) 0.02112(13) 0.00506(10) -0.00665(10) -0.01248(11)
Br2 0.0537(4) 0.0348(3) 0.0455(4) 0.0173(3) -0.0156(3) -0.0211(3)
O1 0.0139(15) 0.0208(17) 0.0230(18) 0.0021(14) -0.0057(14) -0.0065(14)
O2 0.0237(17) 0.030(2) 0.0175(18) -0.0013(15) 0.0024(15) -0.0135(16)
O3 0.0241(17) 0.0295(19) 0.0163(18) -0.0009(15) -0.0006(15) -0.0163(16)
O4 0.0169(17) 0.035(2) 0.0220(19) 0.0073(16) 0.0001(15) -0.0092(16)
O5 0.0224(17) 0.0296(19) 0.0184(18) -0.0010(15) 0.0042(15) -0.0132(16)
O6 0.0296(18) 0.0210(18) 0.0218(19) 0.0057(15) -0.0043(15) -0.0154(16)
O7 0.0269(18) 0.0256(19) 0.0255(19) 0.0015(15) -0.0080(16) -0.0126(16)
O8 0.0259(18) 0.030(2) 0.0253(19) 0.0057(15) -0.0070(16) -0.0170(16)
O9 0.0296(19) 0.028(2) 0.032(2) 0.0089(16) -0.0135(17) -0.0173(17)
O10 0.0295(19) 0.034(2) 0.037(2) 0.0054(17) -0.0151(18) -0.0185(17)
N1 0.020(2) 0.031(2) 0.016(2) 0.0039(18) -0.0033(17) -0.0143(19)
N2 0.025(2) 0.026(2) 0.022(2) 0.0009(19) -0.0057(19) -0.013(2)
N3 0.026(2) 0.024(2) 0.024(2) 0.0031(18) -0.0068(19) -0.0121(19)
N4 0.029(2) 0.027(2) 0.025(2) 0.006(2) -0.009(2) -0.015(2)
C1 0.018(2) 0.024(3) 0.016(2) 0.004(2) -0.001(2) -0.011(2)
C2 0.013(2) 0.026(3) 0.015(2) 0.002(2) -0.0002(19) -0.009(2)
C3 0.017(2) 0.026(3) 0.027(3) -0.001(2) -0.004(2) -0.008(2)
C4 0.030(3) 0.024(3) 0.027(3) 0.002(2) -0.004(2) -0.010(2)
C5 0.029(3) 0.026(3) 0.030(3) 0.009(2) -0.010(2) -0.005(2)
C6 0.022(3) 0.032(3) 0.017(3) 0.003(2) -0.004(2) -0.011(2)
C7 0.025(3) 0.040(3) 0.025(3) 0.006(2) -0.010(2) -0.010(3)
C8 0.033(3) 0.041(3) 0.028(3) -0.001(3) -0.016(3) -0.015(3)
C9 0.023(3) 0.030(3) 0.024(3) -0.002(2) -0.010(2) -0.010(2)
C10 0.028(3) 0.039(3) 0.025(3) -0.002(2) -0.006(2) -0.018(3)
Br1 0.0494(9) 0.0383(6) 0.0352(5) -0.0050(4) -0.0033(5) -0.0285(7)
C11 0.023(3) 0.032(3) 0.029(3) -0.001(2) -0.007(2) -0.016(2)
C12 0.044(4) 0.035(3) 0.030(3) -0.006(3) -0.009(3) -0.020(3)
C13 0.047(3) 0.038(3) 0.031(3) -0.004(3) -0.009(3) -0.019(3)
C14 0.024(3) 0.028(3) 0.030(3) 0.000(2) -0.004(3) -0.016(2)
C15 0.030(3) 0.039(3) 0.031(3) 0.000(2) -0.012(2) -0.018(3)
C16 0.028(3) 0.036(3) 0.033(3) 0.004(2) -0.014(2) -0.019(2)
Br1' 0.095(8) 0.053(4) 0.078(4) 0.001(3) -0.033(4) -0.051(5)
C11' 0.031(5) 0.035(5) 0.031(4) -0.002(4) -0.010(4) -0.017(4)
C12' 0.032(5) 0.032(5) 0.030(4) -0.002(4) -0.008(4) -0.018(4)
C13' 0.030(5) 0.031(5) 0.029(4) -0.005(4) -0.011(4) -0.019(4)
C14' 0.032(5) 0.033(5) 0.033(4) -0.001(4) -0.010(4) -0.019(4)
C15' 0.030(5) 0.035(4) 0.032(4) 0.000(4) -0.012(4) -0.015(4)
C16' 0.029(5) 0.035(4) 0.033(5) 0.004(4) -0.009(4) -0.015(4)
C17 0.056(4) 0.033(3) 0.027(3) 0.007(3) -0.011(3) -0.024(3)
C18 0.082(5) 0.058(4) 0.047(4) 0.018(3) -0.022(4) -0.054(4)
C19 0.046(3) 0.044(4) 0.022(3) 0.012(3) -0.005(3) -0.022(3)
C20 0.069(4) 0.041(4) 0.023(3) 0.000(3) 0.002(3) -0.026(3)
C21 0.073(4) 0.041(4) 0.022(3) 0.002(3) 0.000(3) -0.035(3)
C22 0.020(2) 0.038(3) 0.022(3) 0.005(2) -0.006(2) -0.013(2)
C23 0.017(2) 0.028(3) 0.019(3) 0.002(2) -0.004(2) -0.012(2)
C24 0.033(3) 0.035(3) 0.018(3) -0.003(2) -0.002(2) -0.016(3)
C25 0.022(2) 0.030(3) 0.025(3) 0.001(2) -0.008(2) -0.017(2)
C26 0.024(3) 0.031(3) 0.023(3) -0.001(2) -0.006(2) -0.016(2)
C27 0.050(4) 0.033(3) 0.023(3) 0.001(2) -0.001(3) -0.018(3)
C28 0.054(4) 0.040(4) 0.028(3) -0.008(3) 0.001(3) -0.021(3)
C29 0.049(4) 0.032(3) 0.042(4) -0.010(3) 0.003(3) -0.023(3)
C30 0.046(3) 0.037(3) 0.036(3) -0.001(3) 0.002(3) -0.027(3)
C31 0.031(3) 0.031(3) 0.024(3) -0.005(2) 0.001(2) -0.018(2)
C32 0.057(4) 0.062(4) 0.038(4) 0.005(3) -0.008(3) -0.034(4)
C33 0.060(4) 0.044(4) 0.052(4) 0.006(3) -0.007(4) -0.025(3)
C34 0.042(4) 0.092(6) 0.057(5) 0.042(4) -0.007(4) -0.014(4)
C35 0.036(3) 0.038(3) 0.031(3) 0.012(3) 0.002(3) -0.008(3)
C36 0.025(3) 0.040(4) 0.043(4) 0.009(3) 0.004(3) -0.009(3)
C37 0.019(3) 0.038(3) 0.027(3) 0.009(2) -0.005(2) -0.006(2)
C38 0.022(3) 0.032(3) 0.022(3) 0.003(2) -0.010(2) -0.016(2)
C39 0.016(2) 0.033(3) 0.017(3) 0.002(2) -0.001(2) -0.013(2)
C40 0.023(2) 0.028(3) 0.017(3) -0.007(2) 0.000(2) -0.015(2)
C41 0.031(3) 0.025(3) 0.021(3) -0.007(2) 0.003(2) -0.011(2)
C42 0.029(3) 0.038(3) 0.030(3) -0.002(3) 0.007(3) -0.008(3)
C43 0.036(3) 0.049(4) 0.038(4) 0.006(3) 0.013(3) -0.008(3)
C44 0.024(3) 0.052(4) 0.054(4) 0.003(3) 0.007(3) 0.001(3)
C45 0.038(3) 0.035(3) 0.041(4) 0.006(3) -0.009(3) -0.006(3)
C46 0.030(3) 0.028(3) 0.028(3) 0.003(2) 0.003(2) -0.009(3)
C47 0.018(2) 0.023(3) 0.027(3) 0.003(2) -0.009(2) -0.010(2)
C48 0.022(2) 0.021(3) 0.033(3) 0.002(2) -0.009(2) -0.011(2)
C49 0.029(3) 0.022(3) 0.030(3) 0.003(2) -0.006(2) -0.007(2)
C50 0.034(3) 0.022(3) 0.040(3) 0.003(2) -0.005(3) -0.012(2)
C51 0.032(3) 0.024(3) 0.039(3) -0.005(3) -0.006(3) -0.008(3)
C52 0.020(3) 0.029(3) 0.035(3) 0.001(2) -0.008(2) -0.009(2)
C53 0.035(3) 0.026(3) 0.037(3) -0.009(3) -0.006(3) -0.012(3)
C54 0.038(3) 0.038(3) 0.021(3) -0.001(2) -0.004(3) -0.014(3)
C55 0.032(3) 0.033(3) 0.026(3) 0.004(2) -0.007(2) -0.016(3)
C56 0.038(3) 0.037(3) 0.019(3) 0.008(3) -0.005(2) -0.018(3)
C57 0.026(3) 0.031(3) 0.025(3) 0.006(2) -0.003(2) -0.015(2)
C58 0.034(3) 0.033(3) 0.024(3) 0.005(2) -0.010(2) -0.019(3)
C59 0.033(3) 0.044(3) 0.022(3) 0.011(3) -0.012(2) -0.016(3)
C60 0.031(3) 0.030(3) 0.030(3) 0.012(2) -0.006(3) -0.013(3)
C61 0.046(3) 0.039(3) 0.030(3) 0.007(3) -0.010(3) -0.029(3)
C62 0.043(3) 0.033(3) 0.023(3) 0.010(2) -0.014(3) -0.022(3)
C63 0.038(3) 0.035(3) 0.041(4) 0.007(3) -0.016(3) -0.006(3)
C64 0.066(5) 0.041(4) 0.049(4) 0.010(3) -0.026(4) -0.009(4)
C65 0.066(5) 0.052(5) 0.053(5) -0.008(4) -0.026(4) 0.018(4)
C66 0.066(5) 0.064(5) 0.124(8) -0.014(5) -0.075(6) 0.009(4)
C67 0.047(4) 0.050(4) 0.088(6) -0.020(4) -0.042(4) 0.004(3)
C68 0.024(3) 0.041(3) 0.020(3) -0.005(2) -0.002(2) -0.004(3)
C69 0.022(3) 0.032(3) 0.019(3) 0.005(2) -0.005(2) -0.010(2)
C70 0.027(3) 0.035(3) 0.023(3) 0.005(2) -0.011(2) -0.017(2)
C71 0.037(3) 0.027(3) 0.014(2) 0.006(2) -0.006(2) -0.020(3)
C72 0.028(3) 0.029(3) 0.018(3) 0.000(2) 0.004(2) -0.016(2)
C73 0.036(3) 0.042(3) 0.023(3) 0.003(2) -0.005(2) -0.025(3)
C74 0.050(4) 0.050(4) 0.028(3) -0.006(3) 0.002(3) -0.038(3)
C75 0.045(3) 0.041(4) 0.034(3) -0.007(3) 0.005(3) -0.029(3)
C76 0.038(3) 0.029(3) 0.030(3) 0.001(2) 0.005(3) -0.016(3)
C77 0.027(3) 0.031(3) 0.030(3) 0.000(2) 0.001(2) -0.018(3)
C78 0.045(3) 0.028(3) 0.049(4) 0.012(3) -0.025(3) -0.009(3)
C79 0.070(5) 0.043(4) 0.059(5) 0.014(3) -0.026(4) -0.027(4)
C80 0.064(5) 0.040(4) 0.051(4) 0.010(3) -0.023(4) -0.007(4)
C81 0.038(4) 0.057(5) 0.037(4) 0.005(3) -0.015(3) 0.005(3)
C82 0.033(3) 0.048(4) 0.039(4) 0.004(3) -0.015(3) -0.009(3)
C83 0.036(3) 0.031(3) 0.024(3) 0.006(2) -0.012(2) -0.011(3)
C84 0.026(3) 0.035(3) 0.017(3) 0.007(2) -0.006(2) -0.013(2)
C85 0.033(3) 0.038(3) 0.031(3) 0.008(3) -0.016(3) -0.019(3)
C86 0.030(3) 0.045(4) 0.016(3) 0.002(2) -0.003(2) -0.024(3)
C87 0.050(4) 0.052(4) 0.020(3) 0.000(3) -0.006(3) -0.035(3)
C88 0.077(5) 0.068(5) 0.020(3) 0.003(3) -0.014(3) -0.053(4)
C89 0.141(8) 0.088(6) 0.030(4) 0.006(4) -0.023(5) -0.090(6)
C90 0.166(10) 0.151(9) 0.053(5) 0.023(6) -0.052(6) -0.134(8)
C91 0.129(8) 0.130(8) 0.071(6) 0.021(6) -0.064(6) -0.099(7)
C92 0.081(5) 0.089(5) 0.053(4) 0.011(4) -0.042(4) -0.054(5)
N5 0.085(4) 0.046(3) 0.069(4) 0.004(3) -0.044(3) -0.031(3)
C93 0.054(4) 0.050(4) 0.041(3) 0.003(3) -0.022(3) -0.023(3)
C94 0.066(4) 0.050(4) 0.059(4) 0.006(3) -0.015(3) -0.033(3)
N6 0.073(4) 0.087(4) 0.053(4) 0.005(3) -0.017(3) -0.036(4)
C95 0.046(3) 0.056(4) 0.031(3) -0.009(3) 0.000(3) -0.033(3)
C96 0.065(5) 0.120(6) 0.096(6) 0.015(5) -0.016(4) -0.033(4)
O11 0.090(7) 0.088(7) 0.106(8) 0.020(6) -0.014(6) -0.048(6)

loop_
_atom_type_symbol
_atom_type_description
_atom_type_scat_dispersion_real
_atom_type_scat_dispersion_imag
_atom_type_scat_source
C C 0.0033 0.0016 'International Tables Vol C Tables 4.2.6.8 and 6.1.1.4'
H H 0.0000 0.0000 'International Tables Vol C Tables 4.2.6.8 and 6.1.1.4'
N N 0.0061 0.0033 'International Tables Vol C Tables 4.2.6.8 and 6.1.1.4'
O O 0.0106 0.0060 'International Tables Vol C Tables 4.2.6.8 and 6.1.1.4'
Br Br -0.2901 2.4595 'International Tables Vol C Tables 4.2.6.8 and 6.1.1.4'
Dy Dy -0.1892 4.4098 'International Tables Vol C Tables 4.2.6.8 and 6.1.1.4'

loop_
_geom_angle_atom_site_label_1
_geom_angle_atom_site_label_2
_geom_angle_atom_site_label_3
_geom_angle
_geom_angle_site_symmetry_1
_geom_angle_site_symmetry_3
O4 Dy1 O2 146.89(12) . .
O4 Dy1 O3 77.46(12) . .
O2 Dy1 O3 71.80(11) . .
O4 Dy1 O5 70.99(11) . .
O2 Dy1 O5 140.94(12) . .
O3 Dy1 O5 133.36(11) . .
O4 Dy1 O1 80.51(11) . 2_666
O2 Dy1 O1 87.55(11) . 2_666
O3 Dy1 O1 90.29(11) . 2_666
O5 Dy1 O1 116.51(11) . 2_666
O4 Dy1 O1 123.83(12) . .
O2 Dy1 O1 79.41(11) . .
O3 Dy1 O1 145.79(11) . .
O5 Dy1 O1 80.84(11) . .
O1 Dy1 O1 70.06(12) 2_666 .
O4 Dy1 N1 135.36(12) . .
O2 Dy1 N1 72.56(12) . .
O3 Dy1 N1 118.79(12) . .
O5 Dy1 N1 68.78(12) . .
O1 Dy1 N1 135.39(12) 2_666 .
O1 Dy1 N1 67.28(12) . .
O4 Dy1 N2 90.67(12) . .
O2 Dy1 N2 89.67(12) . .
O3 Dy1 N2 69.07(11) . .
O5 Dy1 N2 77.73(12) . .
O1 Dy1 N2 158.96(11) 2_666 .
O1 Dy1 N2 129.77(11) . .
N1 Dy1 N2 62.68(12) . .
O4 Dy1 Dy1 104.00(9) . 2_666
O2 Dy1 Dy1 82.02(8) . 2_666
O3 Dy1 Dy1 120.74(8) . 2_666
O5 Dy1 Dy1 99.97(8) . 2_666
O1 Dy1 Dy1 35.28(7) 2_666 2_666
O1 Dy1 Dy1 34.79(7) . 2_666
N1 Dy1 Dy1 101.23(9) . 2_666
N2 Dy1 Dy1 163.63(8) . 2_666
O10 Dy2 O6 95.88(12) . 2_775
O10 Dy2 O8 146.03(12) . .
O6 Dy2 O8 85.57(11) 2_775 .
O10 Dy2 O7 142.19(12) . .
O6 Dy2 O7 94.83(12) 2_775 .
O8 Dy2 O7 70.93(11) . .
O10 Dy2 O9 71.65(12) . .
O6 Dy2 O9 88.17(12) 2_775 .
O8 Dy2 O9 74.48(11) . .
O7 Dy2 O9 144.91(11) . .
O10 Dy2 O6 76.58(12) . .
O6 Dy2 O6 70.76(13) 2_775 .
O8 Dy2 O6 134.52(11) . .
O7 Dy2 O6 73.02(11) . .
O9 Dy2 O6 139.60(11) . .
O10 Dy2 N3 71.37(13) . .
O6 Dy2 N3 137.03(12) 2_775 .
O8 Dy2 N3 127.93(12) . .
O7 Dy2 N3 76.14(12) . .
O9 Dy2 N3 123.15(13) . .
O6 Dy2 N3 66.40(12) . .
O10 Dy2 N4 87.24(13) . .
O6 Dy2 N4 158.69(12) 2_775 .
O8 Dy2 N4 80.30(12) . .
O7 Dy2 N4 95.51(12) . .
O9 Dy2 N4 72.77(13) . .
O6 Dy2 N4 130.24(12) . .
N3 Dy2 N4 63.84(13) . .
O10 Dy2 Dy2 85.15(9) . 2_775
O6 Dy2 Dy2 36.40(8) 2_775 2_775
O8 Dy2 Dy2 113.23(9) . 2_775
O7 Dy2 Dy2 82.35(9) . 2_775
O9 Dy2 Dy2 117.35(9) . 2_775
O6 Dy2 Dy2 34.37(8) . 2_775
N3 Dy2 Dy2 100.71(10) . 2_775
N4 Dy2 Dy2 164.35(9) . 2_775
C2 O1 Dy1 129.1(3) . 2_666
C2 O1 Dy1 120.2(3) . .
Dy1 O1 Dy1 109.93(12) 2_666 .
C23 O2 Dy1 137.7(3) . .
C25 O3 Dy1 137.7(3) . .
C38 O4 Dy1 140.0(3) . .
C40 O5 Dy1 137.1(3) . .
C48 O6 Dy2 131.1(3) . 2_775
C48 O6 Dy2 119.7(3) . .
Dy2 O6 Dy2 109.24(13) 2_775 .
C69 O7 Dy2 135.3(3) . .
C71 O8 Dy2 136.7(3) . .
C84 O9 Dy2 137.3(3) . .
C86 O10 Dy2 138.9(3) . .
C9 N1 C1 119.0(4) . .
C9 N1 Dy1 124.1(3) . .
C1 N1 Dy1 116.7(3) . .
C10 N2 C11 115.5(5) . .
C10 N2 C11' 125.7(17) . .
C11 N2 C11' 10.6(19) . .
C10 N2 Dy1 115.3(3) . .
C11 N2 Dy1 128.9(4) . .
C11' N2 Dy1 118.4(17) . .
C55 N3 C47 118.7(4) . .
C55 N3 Dy2 122.9(3) . .
C47 N3 Dy2 118.3(3) . .
C56 N4 C57 116.8(4) . .
C56 N4 Dy2 115.0(3) . .
C57 N4 Dy2 127.0(3) . .
N1 C1 C6 121.9(4) . .
N1 C1 C2 117.3(4) . .
C6 C1 C2 120.7(4) . .
O1 C2 C3 124.4(4) . .
O1 C2 C1 118.2(4) . .
C3 C2 C1 117.4(4) . .
C2 C3 C4 121.4(5) . .
C2 C3 H3 119.3 . .
C4 C3 H3 119.3 . .
C5 C4 C3 122.9(5) . .
C5 C4 H4 118.6 . .
C3 C4 H4 118.6 . .
C4 C5 C6 118.3(5) . .
C4 C5 H5 120.8 . .
C6 C5 H5 120.8 . .
C7 C6 C5 123.5(5) . .
C7 C6 C1 117.3(5) . .
C5 C6 C1 119.2(4) . .
C8 C7 C6 119.9(5) . .
C8 C7 H7 120.1 . .
C6 C7 H7 120.1 . .
C7 C8 C9 118.9(5) . .
C7 C8 H8 120.5 . .
C9 C8 H8 120.5 . .
N1 C9 C8 123.0(5) . .
N1 C9 C10 116.1(4) . .
C8 C9 C10 120.8(4) . .
N2 C10 C9 121.5(5) . .
N2 C10 H10 119.2 . .
C9 C10 H10 119.2 . .
C12 C11 C16 120.0 . .
C12 C11 N2 122.6(5) . .
C16 C11 N2 117.3(5) . .
C13 C12 C11 120.0 . .
C12 C13 C14 120.0 . .
C15 C14 C13 120.0 . .
C15 C14 Br1 120.5(3) . .
C13 C14 Br1 119.4(3) . .
C14 C15 C16 120.0 . .
C15 C16 C11 120.0 . .
C12' C11' C16' 120.0 . .
C12' C11' N2 118(3) . .
C16' C11' N2 122(3) . .
C11' C12' C13' 120.0 . .
C14' C13' C12' 120.0 . .
C13' C14' C15' 120.0 . .
C13' C14' Br1' 117.4(19) . .
C15' C14' Br1' 122.6(19) . .
C16' C15' C14' 120.0 . .
C15' C16' C11' 120.0 . .
C22 C17 C18 120.1(5) . .
C22 C17 H17 119.9 . .
C18 C17 H17 119.9 . .
C19 C18 C17 120.4(6) . .
C19 C18 H18 119.8 . .
C17 C18 H18 119.8 . .
C20 C19 C18 120.0(5) . .
C20 C19 H19 120.0 . .
C18 C19 H19 120.0 . .
C19 C20 C21 119.8(5) . .
C19 C20 H20 120.1 . .
C21 C20 H20 120.1 . .
C22 C21 C20 120.8(5) . .
C22 C21 H21 119.6 . .
C20 C21 H21 119.6 . .
C17 C22 C21 119.0(5) . .
C17 C22 C23 119.2(5) . .
C21 C22 C23 121.8(5) . .
O2 C23 C24 124.0(4) . .
O2 C23 C22 115.9(4) . .
C24 C23 C22 120.0(4) . .
C23 C24 C25 123.7(5) . .
C23 C24 H24 118.1 . .
C25 C24 H24 118.1 . .
O3 C25 C24 123.7(4) . .
O3 C25 C26 115.8(4) . .
C24 C25 C26 120.5(4) . .
C27 C26 C31 117.2(5) . .
C27 C26 C25 124.2(5) . .
C31 C26 C25 118.6(4) . .
C28 C27 C26 120.9(5) . .
C28 C27 H27 119.5 . .
C26 C27 H27 119.5 . .
C29 C28 C27 121.1(5) . .
C29 C28 H28 119.5 . .
C27 C28 H28 119.5 . .
C28 C29 C30 119.6(5) . .
C28 C29 H29 120.2 . .
C30 C29 H29 120.2 . .
C29 C30 C31 120.0(5) . .
C29 C30 H30 120.0 . .
C31 C30 H30 120.0 . .
C30 C31 C26 121.1(5) . .
C30 C31 H31 119.4 . .
C26 C31 H31 119.4 . .
C33 C32 C37 121.2(6) . .
C33 C32 H32 119.4 . .
C37 C32 H32 119.4 . .
C32 C33 C34 116.9(6) . .
C32 C33 H33 121.6 . .
C34 C33 H33 121.6 . .
C35 C34 C33 120.3(6) . .
C35 C34 H34 119.8 . .
C33 C34 H34 119.8 . .
C34 C35 C36 121.1(6) . .
C34 C35 H35 119.4 . .
C36 C35 H35 119.4 . .
C37 C36 C35 123.2(5) . .
C37 C36 H36 118.4 . .
C35 C36 H36 118.4 . .
C36 C37 C32 115.2(5) . .
C36 C37 C38 126.5(5) . .
C32 C37 C38 117.3(5) . .
O4 C38 C39 122.9(4) . .
O4 C38 C37 116.2(4) . .
C39 C38 C37 120.8(4) . .
C38 C39 C40 122.7(4) . .
C38 C39 H39 118.7 . .
C40 C39 H39 118.7 . .
O5 C40 C39 124.0(4) . .
O5 C40 C41 117.4(4) . .
C39 C40 C41 118.3(4) . .
C46 C41 C42 118.8(5) . .
C46 C41 C40 118.4(5) . .
C42 C41 C40 122.7(5) . .
C41 C42 C43 120.1(6) . .
C41 C42 H42 119.9 . .
C43 C42 H42 119.9 . .
C44 C43 C42 120.1(6) . .
C44 C43 H43 119.9 . .
C42 C43 H43 119.9 . .
C43 C44 C45 120.3(5) . .
C43 C44 H44 119.8 . .
C45 C44 H44 119.8 . .
C44 C45 C46 119.4(6) . .
C44 C45 H45 120.3 . .
C46 C45 H45 120.3 . .
C41 C46 C45 121.1(5) . .
C41 C46 H46 119.4 . .
C45 C46 H46 119.4 . .
N3 C47 C52 122.0(5) . .
N3 C47 C48 117.0(4) . .
C52 C47 C48 121.0(5) . .
O6 C48 C49 123.9(5) . .
O6 C48 C47 118.6(4) . .
C49 C48 C47 117.5(5) . .
C48 C49 C50 120.6(5) . .
C48 C49 H49 119.7 . .
C50 C49 H49 119.7 . .
C51 C50 C49 123.0(5) . .
C51 C50 H50 118.5 . .
C49 C50 H50 118.5 . .
C50 C51 C52 118.2(5) . .
C50 C51 H51 120.9 . .
C52 C51 H51 120.9 . .
C51 C52 C53 122.9(5) . .
C51 C52 C47 119.6(5) . .
C53 C52 C47 117.5(5) . .
C54 C53 C52 119.6(5) . .
C54 C53 H53 120.2 . .
C52 C53 H53 120.2 . .
C53 C54 C55 119.5(5) . .
C53 C54 H54 120.2 . .
C55 C54 H54 120.2 . .
N3 C55 C54 122.7(5) . .
N3 C55 C56 115.5(5) . .
C54 C55 C56 121.8(5) . .
N4 C56 C55 122.4(5) . .
N4 C56 H56 118.8 . .
C55 C56 H56 118.8 . .
C62 C57 C58 118.9(5) . .
C62 C57 N4 120.4(5) . .
C58 C57 N4 120.7(5) . .
C59 C58 C57 120.1(5) . .
C59 C58 H58 120.0 . .
C57 C58 H58 120.0 . .
C58 C59 C60 119.8(5) . .
C58 C59 H59 120.1 . .
C60 C59 H59 120.1 . .
C61 C60 C59 121.0(5) . .
C61 C60 Br2 120.4(4) . .
C59 C60 Br2 118.6(4) . .
C60 C61 C62 119.8(5) . .
C60 C61 H61 120.1 . .
C62 C61 H61 120.1 . .
C61 C62 C57 120.4(5) . .
C61 C62 H62 119.8 . .
C57 C62 H62 119.8 . .
C68 C63 C64 120.8(6) . .
C68 C63 H63 119.6 . .
C64 C63 H63 119.6 . .
C65 C64 C63 119.0(7) . .
C65 C64 H64 120.5 . .
C63 C64 H64 120.5 . .
C66 C65 C64 121.4(7) . .
C66 C65 H65 119.3 . .
C64 C65 H65 119.3 . .
C65 C66 C67 119.5(7) . .
C65 C66 H66 120.2 . .
C67 C66 H66 120.2 . .
C68 C67 C66 121.0(7) . .
C68 C67 H67 119.5 . .
C66 C67 H67 119.5 . .
C63 C68 C67 118.3(5) . .
C63 C68 C69 118.1(5) . .
C67 C68 C69 123.6(6) . .
O7 C69 C70 124.5(5) . .
O7 C69 C68 115.7(5) . .
C70 C69 C68 119.8(5) . .
C71 C70 C69 122.8(5) . .
C71 C70 H70 118.6 . .
C69 C70 H70 118.6 . .
O8 C71 C70 123.3(5) . .
O8 C71 C72 115.5(4) . .
C70 C71 C72 121.1(5) . .
C77 C72 C73 117.2(5) . .
C77 C72 C71 119.2(5) . .
C73 C72 C71 123.6(5) . .
C74 C73 C72 120.9(5) . .
C74 C73 H73 119.5 . .
C72 C73 H73 119.5 . .
C75 C74 C73 120.2(5) . .
C75 C74 H74 119.9 . .
C73 C74 H74 119.9 . .
C74 C75 C76 120.4(5) . .
C74 C75 H75 119.8 . .
C76 C75 H75 119.8 . .
C75 C76 C77 119.3(6) . .
C75 C76 H76 120.4 . .
C77 C76 H76 120.4 . .
C76 C77 C72 121.9(5) . .
C76 C77 H77 119.0 . .
C72 C77 H77 119.0 . .
C79 C78 C83 121.1(6) . .
C79 C78 H78 119.4 . .
C83 C78 H78 119.4 . .
C80 C79 C78 120.0(7) . .
C80 C79 H79 120.0 . .
C78 C79 H79 120.0 . .
C81 C80 C79 120.2(6) . .
C81 C80 H80 119.9 . .
C79 C80 H80 119.9 . .
C80 C81 C82 120.9(6) . .
C80 C81 H81 119.6 . .
C82 C81 H81 119.6 . .
C81 C82 C83 119.6(6) . .
C81 C82 H82 120.2 . .
C83 C82 H82 120.2 . .
C78 C83 C82 118.1(5) . .
C78 C83 C84 119.4(5) . .
C82 C83 C84 122.4(5) . .
O9 C84 C85 123.3(5) . .
O9 C84 C83 116.7(5) . .
C85 C84 C83 120.0(5) . .
C86 C85 C84 123.5(5) . .
C86 C85 H85 118.3 . .
C84 C85 H85 118.3 . .
O10 C86 C85 124.2(5) . .
O10 C86 C87 114.7(5) . .
C85 C86 C87 121.1(5) . .
C88 C87 C92 119.2(6) . .
C88 C87 C86 118.2(5) . .
C92 C87 C86 122.6(5) . .
C87 C88 C89 119.9(7) . .
C87 C88 H88 120.0 . .
C89 C88 H88 120.0 . .
C90 C89 C88 119.7(7) . .
C90 C89 H89 120.1 . .
C88 C89 H89 120.1 . .
C91 C90 C89 120.5(7) . .
C91 C90 H90 119.7 . .
C89 C90 H90 119.7 . .
C90 C91 C92 120.5(8) . .
C90 C91 H91 119.7 . .
C92 C91 H91 119.7 . .
C91 C92 C87 120.1(7) . .
C91 C92 H92 120.0 . .
C87 C92 H92 120.0 . .
N5 C93 C94 179.2(8) . .
C93 C94 H94A 109.5 . .
C93 C94 H94B 109.5 . .
H94A C94 H94B 109.5 . .
C93 C94 H94C 109.5 . .
H94A C94 H94C 109.5 . .
H94B C94 H94C 109.5 . .
N6 C95 C96 173.9(9) . .
C95 C96 H96A 109.5 . .
C95 C96 H96B 109.5 . .
H96A C96 H96B 109.5 . .
C95 C96 H96C 109.5 . .
H96A C96 H96C 109.5 . .
H96B C96 H96C 109.5 . .

loop_
_geom_bond_atom_site_label_1
_geom_bond_atom_site_label_2
_geom_bond_distance
_geom_bond_site_symmetry_2
Dy1 O4 2.293(3) .
Dy1 O2 2.312(3) .
Dy1 O3 2.319(3) .
Dy1 O5 2.343(3) .
Dy1 O1 2.357(3) 2_666
Dy1 O1 2.386(3) .
Dy1 N1 2.485(4) .
Dy1 N2 2.694(4) .
Dy1 Dy1 3.8836(9) 2_666
Dy2 O10 2.286(3) .
Dy2 O6 2.309(3) 2_775
Dy2 O8 2.312(3) .
Dy2 O7 2.332(3) .
Dy2 O9 2.340(3) .
Dy2 O6 2.427(3) .
Dy2 N3 2.483(4) .
Dy2 N4 2.663(4) .
Dy2 Dy2 3.8621(13) 2_775
Br2 C60 1.901(5) .
O1 C2 1.340(5) .
O1 Dy1 2.357(3) 2_666
O2 C23 1.272(5) .
O3 C25 1.275(6) .
O4 C38 1.285(6) .
O5 C40 1.255(5) .
O6 C48 1.345(6) .
O6 Dy2 2.309(3) 2_775
O7 C69 1.262(6) .
O8 C71 1.283(6) .
O9 C84 1.276(6) .
O10 C86 1.260(6) .
N1 C9 1.325(6) .
N1 C1 1.352(6) .
N2 C10 1.277(6) .
N2 C11 1.427(4) .
N2 C11' 1.440(8) .
N3 C55 1.335(6) .
N3 C47 1.353(6) .
N4 C56 1.270(6) .
N4 C57 1.421(6) .
C1 C6 1.428(7) .
C1 C2 1.446(6) .
C2 C3 1.375(6) .
C3 C4 1.405(7) .
C3 H3 0.9500 .
C4 C5 1.367(7) .
C4 H4 0.9500 .
C5 C6 1.427(7) .
C5 H5 0.9500 .
C6 C7 1.409(7) .
C7 C8 1.367(7) .
C7 H7 0.9500 .
C8 C9 1.405(7) .
C8 H8 0.9500 .
C9 C10 1.446(7) .
C10 H10 0.9500 .
Br1 C14 1.884(3) .
C11 C12 1.3900 .
C11 C16 1.3900 .
C12 C13 1.3900 .
C13 C14 1.3900 .
C14 C15 1.3900 .
C15 C16 1.3900 .
Br1' C14' 1.924(8) .
C11' C12' 1.3900 .
C11' C16' 1.3900 .
C12' C13' 1.3900 .
C13' C14' 1.3900 .
C14' C15' 1.3900 .
C15' C16' 1.3900 .
C17 C22 1.383(7) .
C17 C18 1.397(8) .
C17 H17 0.9500 .
C18 C19 1.382(8) .
C18 H18 0.9500 .
C19 C20 1.368(8) .
C19 H19 0.9500 .
C20 C21 1.403(8) .
C20 H20 0.9500 .
C21 C22 1.384(7) .
C21 H21 0.9500 .
C22 C23 1.505(7) .
C23 C24 1.394(7) .
C24 C25 1.396(7) .
C24 H24 0.9500 .
C25 C26 1.500(7) .
C26 C27 1.388(7) .
C26 C31 1.394(7) .
C27 C28 1.374(7) .
C27 H27 0.9500 .
C28 C29 1.358(8) .
C28 H28 0.9500 .
C29 C30 1.370(8) .
C29 H29 0.9500 .
C30 C31 1.382(7) .
C30 H30 0.9500 .
C31 H31 0.9500 .
C32 C33 1.402(8) .
C32 C37 1.438(8) .
C32 H32 0.9500 .
C33 C34 1.422(9) .
C33 H33 0.9500 .
C34 C35 1.311(8) .
C34 H34 0.9500 .
C35 C36 1.371(7) .
C35 H35 0.9500 .
C36 C37 1.353(7) .
C36 H36 0.9500 .
C37 C38 1.488(7) .
C38 C39 1.406(6) .
C39 C40 1.408(7) .
C39 H39 0.9500 .
C40 C41 1.498(7) .
C41 C46 1.381(7) .
C41 C42 1.392(7) .
C42 C43 1.395(7) .
C42 H42 0.9500 .
C43 C44 1.375(9) .
C43 H43 0.9500 .
C44 C45 1.381(8) .
C44 H44 0.9500 .
C45 C46 1.392(7) .
C45 H45 0.9500 .
C46 H46 0.9500 .
C47 C52 1.420(7) .
C47 C48 1.431(7) .
C48 C49 1.376(7) .
C49 C50 1.406(7) .
C49 H49 0.9500 .
C50 C51 1.370(8) .
C50 H50 0.9500 .
C51 C52 1.405(7) .
C51 H51 0.9500 .
C52 C53 1.416(7) .
C53 C54 1.356(7) .
C53 H53 0.9500 .
C54 C55 1.404(7) .
C54 H54 0.9500 .
C55 C56 1.465(7) .
C56 H56 0.9500 .
C57 C62 1.391(7) .
C57 C58 1.403(7) .
C58 C59 1.374(7) .
C58 H58 0.9500 .
C59 C60 1.376(7) .
C59 H59 0.9500 .
C60 C61 1.373(7) .
C61 C62 1.374(7) .
C61 H61 0.9500 .
C62 H62 0.9500 .
C63 C68 1.382(8) .
C63 C64 1.406(8) .
C63 H63 0.9500 .
C64 C65 1.365(10) .
C64 H64 0.9500 .
C65 C66 1.359(10) .
C65 H65 0.9500 .
C66 C67 1.393(9) .
C66 H66 0.9500 .
C67 C68 1.385(8) .
C67 H67 0.9500 .
C68 C69 1.502(7) .
C69 C70 1.405(7) .
C70 C71 1.395(7) .
C70 H70 0.9500 .
C71 C72 1.486(7) .
C72 C77 1.397(7) .
C72 C73 1.400(7) .
C73 C74 1.396(7) .
C73 H73 0.9500 .
C74 C75 1.370(8) .
C74 H74 0.9500 .
C75 C76 1.384(8) .
C75 H75 0.9500 .
C76 C77 1.388(7) .
C76 H76 0.9500 .
C77 H77 0.9500 .
C78 C79 1.379(8) .
C78 C83 1.385(8) .
C78 H78 0.9500 .
C79 C80 1.371(9) .
C79 H79 0.9500 .
C80 C81 1.360(9) .
C80 H80 0.9500 .
C81 C82 1.386(8) .
C81 H81 0.9500 .
C82 C83 1.407(7) .
C82 H82 0.9500 .
C83 C84 1.496(7) .
C84 C85 1.398(7) .
C85 C86 1.391(7) .
C85 H85 0.9500 .
C86 C87 1.506(7) .
C87 C88 1.367(8) .
C87 C92 1.404(8) .
C88 C89 1.396(8) .
C88 H88 0.9500 .
C89 C90 1.378(11) .
C89 H89 0.9500 .
C90 C91 1.354(11) .
C90 H90 0.9500 .
C91 C92 1.370(9) .
C91 H91 0.9500 .
C92 H92 0.9500 .
N5 C93 1.123(6) .
C93 C94 1.498(6) .
C94 H94A 0.9800 .
C94 H94B 0.9800 .
C94 H94C 0.9800 .
N6 C95 1.001(6) .
C95 C96 1.514(7) .
C96 H96A 0.9800 .
C96 H96B 0.9800 .
C96 H96C 0.9800 .

loop_
_geom_torsion_atom_site_label_1
_geom_torsion_atom_site_label_2
_geom_torsion_atom_site_label_3
_geom_torsion_atom_site_label_4
_geom_torsion
_geom_torsion_site_symmetry_1
_geom_torsion_site_symmetry_4
O4 Dy1 O1 C2 -125.9(3) . .
O2 Dy1 O1 C2 79.8(3) . .
O3 Dy1 O1 C2 112.7(3) . .
O5 Dy1 O1 C2 -66.3(3) . .
O1 Dy1 O1 C2 171.1(4) 2_666 .
N1 Dy1 O1 C2 4.5(3) . .
N2 Dy1 O1 C2 -0.8(4) . .
Dy1 Dy1 O1 C2 171.1(4) 2_666 .
O4 Dy1 O1 Dy1 62.99(17) . 2_666
O2 Dy1 O1 Dy1 -91.23(14) . 2_666
O3 Dy1 O1 Dy1 -58.4(2) . 2_666
O5 Dy1 O1 Dy1 122.64(14) . 2_666
O1 Dy1 O1 Dy1 0.0 2_666 2_666
N1 Dy1 O1 Dy1 -166.62(17) . 2_666
N2 Dy1 O1 Dy1 -171.83(12) . 2_666
O4 Dy1 O2 C23 35.1(5) . .
O3 Dy1 O2 C23 12.4(4) . .
O5 Dy1 O2 C23 -125.5(4) . .
O1 Dy1 O2 C23 103.5(4) 2_666 .
O1 Dy1 O2 C23 173.7(5) . .
N1 Dy1 O2 C23 -117.0(5) . .
N2 Dy1 O2 C23 -55.6(4) . .
Dy1 Dy1 O2 C23 138.5(4) 2_666 .
O4 Dy1 O3 C25 -177.8(4) . .
O2 Dy1 O3 C25 -10.2(4) . .
O5 Dy1 O3 C25 134.2(4) . .
O1 Dy1 O3 C25 -97.6(4) 2_666 .
O1 Dy1 O3 C25 -44.4(5) . .
N1 Dy1 O3 C25 47.0(5) . .
N2 Dy1 O3 C25 86.6(4) . .
Dy1 Dy1 O3 C25 -78.8(4) 2_666 .
O2 Dy1 O4 C38 -160.1(4) . .
O3 Dy1 O4 C38 -138.1(5) . .
O5 Dy1 O4 C38 7.1(5) . .
O1 Dy1 O4 C38 129.5(5) 2_666 .
O1 Dy1 O4 C38 71.4(5) . .
N1 Dy1 O4 C38 -19.6(6) . .
N2 Dy1 O4 C38 -69.7(5) . .
Dy1 Dy1 O4 C38 103.0(5) 2_666 .
O4 Dy1 O5 C40 -17.2(4) . .
O2 Dy1 O5 C40 151.7(4) . .
O3 Dy1 O5 C40 32.9(5) . .
O1 Dy1 O5 C40 -85.7(5) 2_666 .
O1 Dy1 O5 C40 -147.9(5) . .
N1 Dy1 O5 C40 143.0(5) . .
N2 Dy1 O5 C40 77.8(5) . .
Dy1 Dy1 O5 C40 -118.7(4) 2_666 .
O10 Dy2 O6 C48 -77.1(3) . .
O6 Dy2 O6 C48 -178.4(4) 2_775 .
O8 Dy2 O6 C48 118.9(3) . .
O7 Dy2 O6 C48 80.1(3) . .
O9 Dy2 O6 C48 -115.9(3) . .
N3 Dy2 O6 C48 -1.8(3) . .
N4 Dy2 O6 C48 -2.6(4) . .
Dy2 Dy2 O6 C48 -178.4(4) 2_775 .
O10 Dy2 O6 Dy2 101.24(15) . 2_775
O6 Dy2 O6 Dy2 0.0 2_775 2_775
O8 Dy2 O6 Dy2 -62.7(2) . 2_775
O7 Dy2 O6 Dy2 -101.53(15) . 2_775
O9 Dy2 O6 Dy2 62.5(2) . 2_775
N3 Dy2 O6 Dy2 176.52(17) . 2_775
N4 Dy2 O6 Dy2 175.76(12) . 2_775
O10 Dy2 O7 C69 163.5(4) . .
O6 Dy2 O7 C69 57.5(5) 2_775 .
O8 Dy2 O7 C69 -26.1(4) . .
O9 Dy2 O7 C69 -36.2(5) . .
O6 Dy2 O7 C69 125.7(5) . .
N3 Dy2 O7 C69 -165.2(5) . .
N4 Dy2 O7 C69 -103.9(4) . .
Dy2 Dy2 O7 C69 91.7(4) 2_775 .
O10 Dy2 O8 C71 -165.7(4) . .
O6 Dy2 O8 C71 -71.7(4) 2_775 .
O7 Dy2 O8 C71 25.0(4) . .
O9 Dy2 O8 C71 -161.0(5) . .
O6 Dy2 O8 C71 -14.4(5) . .
N3 Dy2 O8 C71 78.8(5) . .
N4 Dy2 O8 C71 124.3(4) . .
Dy2 Dy2 O8 C71 -47.5(5) 2_775 .
O10 Dy2 O9 C84 2.9(4) . .
O6 Dy2 O9 C84 99.7(5) 2_775 .
O8 Dy2 O9 C84 -174.4(5) . .
O7 Dy2 O9 C84 -164.5(4) . .
O6 Dy2 O9 C84 42.8(5) . .
N3 Dy2 O9 C84 -48.9(5) . .
N4 Dy2 O9 C84 -89.9(5) . .
Dy2 Dy2 O9 C84 77.1(5) 2_775 .
O6 Dy2 O10 C86 -97.3(5) 2_775 .
O8 Dy2 O10 C86 -6.6(6) . .
O7 Dy2 O10 C86 156.9(4) . .
O9 Dy2 O10 C86 -11.2(5) . .
O6 Dy2 O10 C86 -165.9(5) . .
N3 Dy2 O10 C86 124.8(5) . .
N4 Dy2 O10 C86 61.5(5) . .
Dy2 Dy2 O10 C86 -132.2(5) 2_775 .
O4 Dy1 N1 C9 -62.6(4) . .
O2 Dy1 N1 C9 96.0(4) . .
O3 Dy1 N1 C9 39.1(4) . .
O5 Dy1 N1 C9 -89.7(4) . .
O1 Dy1 N1 C9 163.6(3) 2_666 .
O1 Dy1 N1 C9 -178.4(4) . .
N2 Dy1 N1 C9 -2.9(3) . .
Dy1 Dy1 N1 C9 173.9(4) 2_666 .
O4 Dy1 N1 C1 112.1(3) . .
O2 Dy1 N1 C1 -89.3(3) . .
O3 Dy1 N1 C1 -146.2(3) . .
O5 Dy1 N1 C1 85.0(3) . .
O1 Dy1 N1 C1 -21.7(4) 2_666 .
O1 Dy1 N1 C1 -3.7(3) . .
N2 Dy1 N1 C1 171.8(3) . .
Dy1 Dy1 N1 C1 -11.4(3) 2_666 .
O4 Dy1 N2 C10 147.6(3) . .
O2 Dy1 N2 C10 -65.5(3) . .
O3 Dy1 N2 C10 -136.1(4) . .
O5 Dy1 N2 C10 77.2(3) . .
O1 Dy1 N2 C10 -147.8(3) 2_666 .
O1 Dy1 N2 C10 10.4(4) . .
N1 Dy1 N2 C10 5.0(3) . .
Dy1 Dy1 N2 C10 -6.3(6) 2_666 .
O4 Dy1 N2 C11 -39.6(5) . .
O2 Dy1 N2 C11 107.3(5) . .
O3 Dy1 N2 C11 36.7(5) . .
O5 Dy1 N2 C11 -110.0(5) . .
O1 Dy1 N2 C11 25.0(7) 2_666 .
O1 Dy1 N2 C11 -176.8(4) . .
N1 Dy1 N2 C11 177.8(5) . .
Dy1 Dy1 N2 C11 166.5(4) 2_666 .
O4 Dy1 N2 C11' -41(2) . .
O2 Dy1 N2 C11' 106(2) . .
O3 Dy1 N2 C11' 35(2) . .
O5 Dy1 N2 C11' -111(2) . .
O1 Dy1 N2 C11' 24(2) 2_666 .
O1 Dy1 N2 C11' -178(2) . .
N1 Dy1 N2 C11' 177(2) . .
Dy1 Dy1 N2 C11' 165(2) 2_666 .
O10 Dy2 N3 C55 -92.2(4) . .
O6 Dy2 N3 C55 -170.5(3) 2_775 .
O8 Dy2 N3 C55 55.7(4) . .
O7 Dy2 N3 C55 107.5(4) . .
O9 Dy2 N3 C55 -40.3(4) . .
O6 Dy2 N3 C55 -175.3(4) . .
N4 Dy2 N3 C55 4.1(4) . .
Dy2 Dy2 N3 C55 -173.3(4) 2_775 .
O10 Dy2 N3 C47 83.0(3) . .
O6 Dy2 N3 C47 4.7(4) 2_775 .
O8 Dy2 N3 C47 -129.2(3) . .
O7 Dy2 N3 C47 -77.4(3) . .
O9 Dy2 N3 C47 134.9(3) . .
O6 Dy2 N3 C47 -0.2(3) . .
N4 Dy2 N3 C47 179.2(4) . .
Dy2 Dy2 N3 C47 1.8(3) 2_775 .
O10 Dy2 N4 C56 65.7(4) . .
O6 Dy2 N4 C56 164.8(4) 2_775 .
O8 Dy2 N4 C56 -146.1(4) . .
O7 Dy2 N4 C56 -76.5(4) . .
O9 Dy2 N4 C56 137.3(4) . .
O6 Dy2 N4 C56 -4.1(4) . .
N3 Dy2 N4 C56 -4.9(4) . .
Dy2 Dy2 N4 C56 4.8(6) 2_775 .
O10 Dy2 N4 C57 -101.4(4) . .
O6 Dy2 N4 C57 -2.2(6) 2_775 .
O8 Dy2 N4 C57 46.9(4) . .
O7 Dy2 N4 C57 116.5(4) . .
O9 Dy2 N4 C57 -29.7(4) . .
O6 Dy2 N4 C57 -171.2(3) . .
N3 Dy2 N4 C57 -171.9(4) . .
Dy2 Dy2 N4 C57 -162.3(3) 2_775 .
C9 N1 C1 C6 0.3(7) . .
Dy1 N1 C1 C6 -174.7(3) . .
C9 N1 C1 C2 177.8(4) . .
Dy1 N1 C1 C2 2.8(5) . .
Dy1 O1 C2 C3 -17.3(6) 2_666 .
Dy1 O1 C2 C3 173.5(3) . .
Dy1 O1 C2 C1 164.3(3) 2_666 .
Dy1 O1 C2 C1 -4.9(5) . .
N1 C1 C2 O1 1.2(6) . .
C6 C1 C2 O1 178.7(4) . .
N1 C1 C2 C3 -177.3(4) . .
C6 C1 C2 C3 0.2(6) . .
O1 C2 C3 C4 180.0(4) . .
C1 C2 C3 C4 -1.6(7) . .
C2 C3 C4 C5 1.9(8) . .
C3 C4 C5 C6 -0.6(8) . .
C4 C5 C6 C7 -179.8(5) . .
C4 C5 C6 C1 -0.8(7) . .
N1 C1 C6 C7 -2.6(7) . .
C2 C1 C6 C7 -180.0(4) . .
N1 C1 C6 C5 178.4(4) . .
C2 C1 C6 C5 1.0(7) . .
C5 C6 C7 C8 -179.0(5) . .
C1 C6 C7 C8 2.0(7) . .
C6 C7 C8 C9 0.6(8) . .
C1 N1 C9 C8 2.5(7) . .
Dy1 N1 C9 C8 177.1(4) . .
C1 N1 C9 C10 -173.7(4) . .
Dy1 N1 C9 C10 0.9(6) . .
C7 C8 C9 N1 -3.0(8) . .
C7 C8 C9 C10 173.1(5) . .
C11 N2 C10 C9 179.3(5) . .
C11' N2 C10 C9 -178(2) . .
Dy1 N2 C10 C9 -6.9(6) . .
N1 C9 C10 N2 4.5(7) . .
C8 C9 C10 N2 -171.8(5) . .
C10 N2 C11 C12 37.6(7) . .
C11' N2 C11 C12 -129(12) . .
Dy1 N2 C11 C12 -135.2(4) . .
C10 N2 C11 C16 -139.4(4) . .
C11' N2 C11 C16 54(11) . .
Dy1 N2 C11 C16 47.8(5) . .
C16 C11 C12 C13 0.0 . .
N2 C11 C12 C13 -176.9(6) . .
C11 C12 C13 C14 0.0 . .
C12 C13 C14 C15 0.0 . .
C12 C13 C14 Br1 177.5(3) . .
C13 C14 C15 C16 0.0 . .
Br1 C14 C15 C16 -177.4(3) . .
C14 C15 C16 C11 0.0 . .
C12 C11 C16 C15 0.0 . .
N2 C11 C16 C15 177.1(5) . .
C10 N2 C11' C12' 44(4) . .
C11 N2 C11' C12' 58(10) . .
Dy1 N2 C11' C12' -127(2) . .
C10 N2 C11' C16' -129.5(17) . .
C11 N2 C11' C16' -115(12) . .
Dy1 N2 C11' C16' 60(2) . .
C16' C11' C12' C13' 0.0 . .
N2 C11' C12' C13' -173(3) . .
C11' C12' C13' C14' 0.0 . .
C12' C13' C14' C15' 0.0 . .
C12' C13' C14' Br1' 178(2) . .
C13' C14' C15' C16' 0.0 . .
Br1' C14' C15' C16' -178(2) . .
C14' C15' C16' C11' 0.0 . .
C12' C11' C16' C15' 0.0 . .
N2 C11' C16' C15' 173(3) . .
C22 C17 C18 C19 0.8(10) . .
C17 C18 C19 C20 0.1(10) . .
C18 C19 C20 C21 -0.9(10) . .
C19 C20 C21 C22 0.7(10) . .
C18 C17 C22 C21 -1.0(9) . .
C18 C17 C22 C23 177.0(5) . .
C20 C21 C22 C17 0.2(9) . .
C20 C21 C22 C23 -177.7(5) . .
Dy1 O2 C23 C24 -9.2(8) . .
Dy1 O2 C23 C22 174.7(3) . .
C17 C22 C23 O2 14.9(7) . .
C21 C22 C23 O2 -167.2(5) . .
C17 C22 C23 C24 -161.3(5) . .
C21 C22 C23 C24 16.6(8) . .
O2 C23 C24 C25 -3.3(8) . .
C22 C23 C24 C25 172.6(4) . .
Dy1 O3 C25 C24 5.1(7) . .
Dy1 O3 C25 C26 -176.8(3) . .
C23 C24 C25 O3 5.2(8) . .
C23 C24 C25 C26 -172.8(4) . .
O3 C25 C26 C27 -174.2(5) . .
C24 C25 C26 C27 4.0(8) . .
O3 C25 C26 C31 4.3(7) . .
C24 C25 C26 C31 -177.6(5) . .
C31 C26 C27 C28 1.0(8) . .
C25 C26 C27 C28 179.4(5) . .
C26 C27 C28 C29 -0.3(10) . .
C27 C28 C29 C30 -0.7(10) . .
C28 C29 C30 C31 1.0(9) . .
C29 C30 C31 C26 -0.3(9) . .
C27 C26 C31 C30 -0.7(8) . .
C25 C26 C31 C30 -179.2(5) . .
C37 C32 C33 C34 -3.3(10) . .
C32 C33 C34 C35 13.4(11) . .
C33 C34 C35 C36 -10.6(12) . .
C34 C35 C36 C37 -3.2(11) . .
C35 C36 C37 C32 12.6(9) . .
C35 C36 C37 C38 -179.3(6) . .
C33 C32 C37 C36 -9.0(9) . .
C33 C32 C37 C38 -178.2(6) . .
Dy1 O4 C38 C39 -1.5(8) . .
Dy1 O4 C38 C37 174.6(3) . .
C36 C37 C38 O4 174.4(6) . .
C32 C37 C38 O4 -17.7(7) . .
C36 C37 C38 C39 -9.4(9) . .
C32 C37 C38 C39 158.4(5) . .
O4 C38 C39 C40 -1.4(8) . .
C37 C38 C39 C40 -177.3(5) . .
Dy1 O5 C40 C39 21.4(8) . .
Dy1 O5 C40 C41 -153.3(3) . .
C38 C39 C40 O5 -7.9(8) . .
C38 C39 C40 C41 166.7(4) . .
O5 C40 C41 C46 23.2(7) . .
C39 C40 C41 C46 -151.8(5) . .
O5 C40 C41 C42 -161.2(5) . .
C39 C40 C41 C42 23.8(7) . .
C46 C41 C42 C43 3.2(9) . .
C40 C41 C42 C43 -172.3(5) . .
C41 C42 C43 C44 -0.1(10) . .
C42 C43 C44 C45 -2.2(11) . .
C43 C44 C45 C46 1.2(10) . .
C42 C41 C46 C45 -4.2(8) . .
C40 C41 C46 C45 171.5(5) . .
C44 C45 C46 C41 2.0(9) . .
C55 N3 C47 C52 -1.9(7) . .
Dy2 N3 C47 C52 -177.2(3) . .
C55 N3 C47 C48 177.3(4) . .
Dy2 N3 C47 C48 2.0(5) . .
Dy2 O6 C48 C49 4.8(7) 2_775 .
Dy2 O6 C48 C49 -177.3(4) . .
Dy2 O6 C48 C47 -174.3(3) 2_775 .
Dy2 O6 C48 C47 3.6(6) . .
N3 C47 C48 O6 -3.7(7) . .
C52 C47 C48 O6 175.5(4) . .
N3 C47 C48 C49 177.2(4) . .
C52 C47 C48 C49 -3.6(7) . .
O6 C48 C49 C50 -176.6(5) . .
C47 C48 C49 C50 2.5(7) . .
C48 C49 C50 C51 0.2(8) . .
C49 C50 C51 C52 -1.9(8) . .
C50 C51 C52 C53 -179.7(5) . .
C50 C51 C52 C47 0.8(8) . .
N3 C47 C52 C51 -178.8(5) . .
C48 C47 C52 C51 2.0(7) . .
N3 C47 C52 C53 1.6(7) . .
C48 C47 C52 C53 -177.6(4) . .
C51 C52 C53 C54 -179.8(5) . .
C47 C52 C53 C54 -0.3(8) . .
C52 C53 C54 C55 -0.7(8) . .
C47 N3 C55 C54 0.9(8) . .
Dy2 N3 C55 C54 176.0(4) . .
C47 N3 C55 C56 -178.1(4) . .
Dy2 N3 C55 C56 -3.0(6) . .
C53 C54 C55 N3 0.4(8) . .
C53 C54 C55 C56 179.4(5) . .
C57 N4 C56 C55 174.2(5) . .
Dy2 N4 C56 C55 5.8(7) . .
N3 C55 C56 N4 -2.3(8) . .
C54 C55 C56 N4 178.7(5) . .
C56 N4 C57 C62 137.0(5) . .
Dy2 N4 C57 C62 -56.2(6) . .
C56 N4 C57 C58 -43.3(7) . .
Dy2 N4 C57 C58 123.5(4) . .
C62 C57 C58 C59 1.3(8) . .
N4 C57 C58 C59 -178.4(5) . .
C57 C58 C59 C60 0.6(8) . .
C58 C59 C60 C61 -1.1(8) . .
C58 C59 C60 Br2 175.9(4) . .
C59 C60 C61 C62 -0.2(8) . .
Br2 C60 C61 C62 -177.2(4) . .
C60 C61 C62 C57 2.1(8) . .
C58 C57 C62 C61 -2.6(8) . .
N4 C57 C62 C61 177.1(5) . .
C68 C63 C64 C65 1.6(10) . .
C63 C64 C65 C66 -1.5(12) . .
C64 C65 C66 C67 0.9(13) . .
C65 C66 C67 C68 -0.5(13) . .
C64 C63 C68 C67 -1.1(9) . .
C64 C63 C68 C69 178.4(5) . .
C66 C67 C68 C63 0.5(10) . .
C66 C67 C68 C69 -178.9(7) . .
Dy2 O7 C69 C70 21.4(7) . .
Dy2 O7 C69 C68 -158.8(3) . .
C63 C68 C69 O7 5.7(7) . .
C67 C68 C69 O7 -174.8(6) . .
C63 C68 C69 C70 -174.4(5) . .
C67 C68 C69 C70 5.0(8) . .
O7 C69 C70 C71 0.6(8) . .
C68 C69 C70 C71 -179.2(5) . .
Dy2 O8 C71 C70 -18.5(7) . .
Dy2 O8 C71 C72 163.8(3) . .
C69 C70 C71 O8 -2.3(8) . .
C69 C70 C71 C72 175.3(4) . .
O8 C71 C72 C77 3.2(6) . .
C70 C71 C72 C77 -174.5(5) . .
O8 C71 C72 C73 -177.9(4) . .
C70 C71 C72 C73 4.4(7) . .
C77 C72 C73 C74 2.6(7) . .
C71 C72 C73 C74 -176.3(5) . .
C72 C73 C74 C75 -1.0(8) . .
C73 C74 C75 C76 -1.1(8) . .
C74 C75 C76 C77 1.3(8) . .
C75 C76 C77 C72 0.4(8) . .
C73 C72 C77 C76 -2.3(7) . .
C71 C72 C77 C76 176.6(5) . .
C83 C78 C79 C80 -1.0(10) . .
C78 C79 C80 C81 0.4(11) . .
C79 C80 C81 C82 0.2(10) . .
C80 C81 C82 C83 -0.1(9) . .
C79 C78 C83 C82 1.1(9) . .
C79 C78 C83 C84 179.8(5) . .
C81 C82 C83 C78 -0.5(8) . .
C81 C82 C83 C84 -179.2(5) . .
Dy2 O9 C84 C85 4.4(8) . .
Dy2 O9 C84 C83 -177.1(3) . .
C78 C83 C84 O9 -20.2(7) . .
C82 C83 C84 O9 158.5(5) . .
C78 C83 C84 C85 158.5(5) . .
C82 C83 C84 C85 -22.9(8) . .
O9 C84 C85 C86 -8.3(8) . .
C83 C84 C85 C86 173.2(5) . .
Dy2 O10 C86 C85 11.5(8) . .
Dy2 O10 C86 C87 -170.0(3) . .
C84 C85 C86 O10 1.2(8) . .
C84 C85 C86 C87 -177.2(5) . .
O10 C86 C87 C88 -5.0(7) . .
C85 C86 C87 C88 173.6(5) . .
O10 C86 C87 C92 177.2(5) . .
C85 C86 C87 C92 -4.2(8) . .
C92 C87 C88 C89 1.5(9) . .
C86 C87 C88 C89 -176.3(5) . .
C87 C88 C89 C90 -0.1(10) . .
C88 C89 C90 C91 -2.1(13) . .
C89 C90 C91 C92 2.7(14) . .
C90 C91 C92 C87 -1.3(13) . .
C88 C87 C92 C91 -0.9(10) . .
C86 C87 C92 C91 176.9(6) . .
